data_2104521
loop_
_publ_author_name
'Marsh, Richard E.'

_publ_section_title
;
 Space groups <i>P</i>1 and <i>Cc</i>: how are they doing?
;
_journal_coeditor_code BK5088
_journal_issue 6
_journal_name_full 'Acta Crystallographica Section B'
_journal_page_first 782
_journal_page_last 783
_journal_paper_doi 10.1107/S0108768109046448
_journal_volume 65
_journal_year 2009
_chemical_formula_moiety 'C6 Co N6 H24, C10 H6 S2, H2 O'
_chemical_formula_sum 'C16 H32 Co N6 O S2'
_chemical_formula_weight 447.53
_chemical_name_systematic
;
tris(Ethylenediamine-N,N')-cobalt(ii) 1,5-naphthalenedithiolate monohydrate
;
_space_group_IT_number 15
_symmetry_cell_setting monoclinic
_symmetry_space_group_name_Hall '-C 2yc'
_symmetry_space_group_name_H-M 'C 1 2/c 1'
_cell_angle_alpha 90.00
_cell_angle_beta 113.98(3)
_cell_angle_gamma 90.00
_cell_formula_units_Z 4
_cell_length_a 14.420(3)
_cell_length_b 15.385(3)
_cell_length_c 10.535(2)
_cell_measurement_temperature 296(2)
_cell_volume 2135.5(9)
_diffrn_radiation_source 'fine-focus sealed tube'
_diffrn_radiation_type MoK\a
_diffrn_radiation_wavelength 0.71073
_exptl_crystal_density_diffrn 1.392
_exptl_crystal_density_method 'not measured'
_exptl_crystal_F_000 948
_exptl_crystal_size_max 0.36
_exptl_crystal_size_mid 0.25
_exptl_crystal_size_min 0.14
_cod_data_source_file bk5088.cif
_cod_data_source_block KIBGAE
_cod_depositor_comments
;
The following automatic conversions were performed:
'_symmetry_cell_setting' value 'Monoclinic' changed to 'monoclinic'
according to '/home/saulius/struct/CIF-dictionaries/cif_core.dic'
dictionary named 'cif_core.dic' version 2.4.1 from 2010-06-29.

Automatic conversion script
Id: cif_fix_enum 1527 2010-12-29 10:47:43Z saulius 

The following automatic conversions were performed:

'_symmetry_cell_setting' value 'Monoclinic' changed to 'monoclinic'
according to /home/saulius/struct/CIF-dictionaries/cif_core.dic
dictionary named 'cif_core.dic' version 2.4.1 from 2010-06-29.

Automatic conversion script
Id: cif_fix_values 1715 2011-07-08 13:25:40Z adriana 
;
_cod_original_cell_volume 2135.5(7)
_cod_original_sg_symbol_H-M C2/c
_cod_database_code 2104521

loop_
_symmetry_equiv_pos_as_xyz
'x, y, z'
'-x, y, 1/2-z'
'x+1/2, y+1/2, z'
'1/2-x, 1/2+y, 1/2-z'
'-x, -y, -z'
'x, -y, z-1/2'
'1/2-x, 1/2-y, -z'
'x+1/2, -y+1/2, z-1/2'

loop_
_atom_site_label
_atom_site_type_symbol
_atom_site_fract_x
_atom_site_fract_y
_atom_site_fract_z
_atom_site_occupancy
Co1 Co 0.0 0.31903 0.25 1
O1 O 0.0 0.58188 0.25 1
H1 H 0.0396 0.6144 0.2295 1
N1 N 0.1174 0.4154 0.3472 1
H2 H 0.1522 0.4028 0.4376 1
H3 H 0.0896 0.4685 0.3404 1
N2 N 0.0600 0.3282 0.0930 1
H4 H 0.0089 0.3308 0.0081 1
H5 H 0.0980 0.2810 0.0964 1
N3 N 0.0983 0.2118 0.3584 1
H6 H 0.1252 0.2215 0.4506 1
H7 H 0.1494 0.2064 0.3306 1
C1 C 0.1856 0.4140 0.2748 1
H8 H 0.2259 0.4668 0.2952 1
H9 H 0.2314 0.3648 0.3062 1
C2 C 0.1224 0.4072 0.1198 1
H10 H 0.0792 0.4578 0.0874 1
H11 H 0.1664 0.4042 0.0706 1
C3 C 0.0372 0.1327 0.3260 1
H12 H 0.0812 0.0822 0.3446 1
H13 H 0.0001 0.1291 0.3848 1
S1 S 0.17684 0.33328 -0.3306 1
C4 C 0.3603 0.3042 0.1434 1
H14 H 0.3992 0.2986 0.2382 1
C5 C 0.3798 0.3678 0.0680 1
H15 H 0.4320 0.4067 0.1133 1
C6 C 0.3240 0.3764 -0.0748 1
H16 H 0.3410 0.4208 -0.1213 1
C7 C 0.2452 0.3223 -0.1490 1
C8 C 0.2215 0.2550 -0.0729 1

loop_
_geom_angle_atom_site_label_1
_geom_angle_atom_site_label_2
_geom_angle_atom_site_label_3
_geom_angle
_geom_angle_site_symmetry_1
_geom_angle_site_symmetry_2
_geom_angle_site_symmetry_3
_geom_angle_publ_flag
N1 Co1 N2 80.69 . . . yes
N1 Co1 N3 93.07 . . . yes
N1 Co1 N1 93.74 . . 2_555 yes
N1 Co1 N2 94.16 . . 2_555 yes
N1 Co1 N3 169.97 . . 2_555 yes
N2 Co1 N3 94.20 . . . yes
N1 Co1 N2 94.16 2_555 . . yes
N2 Co1 N2 172.51 . . 2_555 yes
N2 Co1 N3 91.48 . . 2_555 yes
N1 Co1 N3 169.97 2_555 . . yes
N2 Co1 N3 91.48 2_555 . . yes
N3 Co1 N3 81.18 . . 2_555 yes
N1 Co1 N2 80.69 2_555 . 2_555 yes
N1 Co1 N3 93.07 2_555 . 2_555 yes
N2 Co1 N3 94.20 2_555 . 2_555 yes
H1 O1 H1 108.00 . . 2_555 no
Co1 N1 C1 107.67 . . . yes
Co1 N2 C2 108.14 . . . yes
Co1 N3 C3 107.90 . . . yes
N1 C1 C2 108.90 . . . yes
N2 C2 C1 108.49 . . . yes
N3 C3 C3 110.26 . . 2_555 yes
C5 C4 C8 118.42 . . 7_555 no
C4 C5 C6 122.20 . . . no
C5 C6 C7 122.66 . . . no
S1 C7 C6 121.88 . . . yes
S1 C7 C8 121.29 . . . yes
C6 C7 C8 116.82 . . . no
C4 C8 C7 120.10 7_555 . . no
C7 C8 C8 121.10 . . 7_555 no
C4 C8 C8 118.80 7_555 . 7_555 no

loop_
_geom_bond_atom_site_label_1
_geom_bond_atom_site_label_2
_geom_bond_distance
_geom_bond_site_symmetry_1
_geom_bond_site_symmetry_2
_geom_bond_publ_flag
Co1 N1 2.1688 . . yes
Co1 N2 2.1604 . . yes
Co1 N3 2.1724 . . yes
Co1 N1 2.1688 . 2_555 yes
Co1 N2 2.1604 . 2_555 yes
Co1 N3 2.1724 . 2_555 yes
S1 C7 1.7685 . . yes
O1 H1 0.8500 . 2_555 no
O1 H1 0.8500 . . no
N1 C1 1.4694 . . yes
N2 C2 1.4697 . . yes
N3 C3 1.4592 . . yes
N1 H3 0.9000 . . no
N1 H2 0.9000 . . no
N2 H4 0.9000 . . no
N2 H5 0.9000 . . no
N3 H7 0.9000 . . no
N3 H6 0.9000 . . no
C1 C2 1.5160 . . no
C3 C3 1.5228 . 2_555 no
C1 H8 0.9700 . . no
C1 H9 0.9700 . . no
C2 H10 0.9700 . . no
C2 H11 0.9700 . . no
C3 H13 0.9700 . . no
C3 H12 0.9700 . . no
C4 C8 1.4354 . 7_555 no
C4 C5 1.3598 . . no
C5 C6 1.3944 . . no
C6 C7 1.3686 . . no
C7 C8 1.4333 . . no
C8 C8 1.4256 . 7_555 no
C4 H14 0.9300 . . no
C5 H15 0.9300 . . no
C6 H16 0.9300 . . no
